data_9012244
loop_
_publ_author_name
'Logar, N. Z.'
'Mrak, M.'
'Kaucic, V.'

_publ_section_title
;
 Syntheses and structures of two ammonium zinc gallophosphates: analcime
 and paracelsian analogs
 Sample: Paracelsian analog
;
_journal_name_full 'Journal of Solid State Chemistry'
_journal_page_first 480
_journal_page_last 486
_journal_paper_doi 10.1006/jssc.2000.9027
_journal_volume 156
_journal_year 2001
_chemical_formula_structural ZnGaP2O8*NH4
_chemical_formula_sum 'Ga H4 N O8 P2 Zn'
_space_group_IT_number 14
_symmetry_space_group_name_Hall '-P 2yab'
_symmetry_space_group_name_H-M 'P 1 21/a 1'
_cell_angle_alpha 90
_cell_angle_beta 90.58
_cell_angle_gamma 90
_cell_length_a 9.406
_cell_length_b 9.881
_cell_length_c 8.612
_cell_formula_units_Z 4
_cell_volume 800.364
_database_code_amcsd 0013993
_exptl_crystal_density_diffrn 2.847
_cod_original_formula_sum '(Zn Ga) P2 N O8 H4'
_cod_database_code 9012244
_amcsd_formula_title ZnGaP2O8*NH4

loop_
_space_group_symop_operation_xyz
x,y,z
1/2+x,1/2-y,z
1/2-x,1/2+y,-z
-x,-y,-z

loop_
_atom_site_label
_atom_site_fract_x
_atom_site_fract_y
_atom_site_fract_z
_atom_site_occupancy
_atom_site_U_iso_or_equiv
Zn1 0.42888 0.68297 0.42092 0.47000 0.01180
Ga1 0.42888 0.68297 0.42092 0.53000 0.01180
Zn2 0.29326 0.40952 0.07177 0.53000 0.01250
Ga2 0.29326 0.40952 0.07177 0.47000 0.01250
P1 0.41784 0.69354 0.05396 1.00000 0.01130
P2 0.27541 0.40125 0.44178 1.00000 0.01190
N 0.40900 0.07510 0.25190 1.00000 0.02550
O1 0.30250 0.59090 0.00700 1.00000 0.02310
O2 0.31050 0.54510 0.49420 1.00000 0.02430
O3 0.35380 0.83600 0.05210 1.00000 0.02160
O4 0.34400 0.85220 0.45300 1.00000 0.02230
O5 0.53770 0.68810 -0.06470 1.00000 0.02330
O6 0.59410 0.69000 0.54520 1.00000 0.02280
O7 0.47840 0.65890 0.21410 1.00000 0.02420
O8 0.22050 0.39770 0.27450 1.00000 0.02610
H1 0.50000 0.07500 0.27100 1.00000 0.06000
H2 0.40000 0.01000 0.23000 1.00000 0.10000
H3 0.38000 0.13000 0.32000 1.00000 0.10000
H4 0.36000 0.11000 0.18000 1.00000 0.14000

loop_
_cod_related_entry_id
_cod_related_entry_database
_cod_related_entry_code
1 AMCSD 0013993
